data_4341703
loop_
_publ_author_name
'Liu, Xiao-Cun'
'Wu, Zhen'
'Xia, Sheng-Qing'
'Tao, Xu-Tang'
'Bobev, Svilen'

_publ_section_title
;
 Structural Variability versus Structural Flexibility. A Case Study of
 Eu9Cd4+xSb9 and Ca9Mn4+xSb9 (x &#x2248; (1)/2).
;
_journal_issue 3
_journal_name_full 'Inorganic chemistry'
_journal_page_first 947
_journal_page_last 955
_journal_paper_doi 10.1021/ic5023505
_journal_volume 54
_journal_year 2015
_chemical_formula_sum 'Cd4.45 Eu9 Sb9'
_chemical_formula_weight 2963.01
_chemical_name_systematic
; 
 ? 
;
_space_group_IT_number 55
_symmetry_cell_setting orthorhombic
_symmetry_space_group_name_Hall '-P 2 2ab'
_symmetry_space_group_name_H-M 'P b a m'
_atom_sites_solution_primary direct
_atom_sites_solution_secondary difmap
_audit_creation_method SHELXL-97
_cell_angle_alpha 90.00
_cell_angle_beta 90.00
_cell_angle_gamma 90.00
_cell_formula_units_Z 2
_cell_length_a 12.9178(11)
_cell_length_b 23.0254(19)
_cell_length_c 4.7767(4)
_cell_measurement_reflns_used 3136
_cell_measurement_temperature 296(2)
_cell_measurement_theta_max 27.46
_cell_measurement_theta_min 2.37
_cell_volume 1420.8(2)
_computing_cell_refinement 'Bruker SAINT'
_computing_data_collection 'Bruker APEX2'
_computing_data_reduction 'Bruker SAINT'
_computing_molecular_graphics 'Bruker SHELXTL'
_computing_publication_material 'Bruker SHELXTL'
_computing_structure_refinement 'SHELXL-97 (Sheldrick, 1997)'
_computing_structure_solution 'SHELXS-97 (Sheldrick, 1990)'
_diffrn_ambient_temperature 296(2)
_diffrn_measured_fraction_theta_full 0.996
_diffrn_measured_fraction_theta_max 0.996
_diffrn_measurement_device_type 'Bruker APEX-II CCD'
_diffrn_measurement_method '\f and \w scans'
_diffrn_radiation_monochromator graphite
_diffrn_radiation_source 'fine-focus sealed tube'
_diffrn_radiation_type MoK\a
_diffrn_radiation_wavelength 0.71073
_diffrn_reflns_av_R_equivalents 0.0365
_diffrn_reflns_av_sigmaI/netI 0.0303
_diffrn_reflns_limit_h_max 8
_diffrn_reflns_limit_h_min -16
_diffrn_reflns_limit_k_max 28
_diffrn_reflns_limit_k_min -29
_diffrn_reflns_limit_l_max 6
_diffrn_reflns_limit_l_min -6
_diffrn_reflns_number 8450
_diffrn_reflns_theta_full 27.52
_diffrn_reflns_theta_max 27.52
_diffrn_reflns_theta_min 1.77
_exptl_absorpt_coefficient_mu 31.139
_exptl_absorpt_correction_T_max 0.2566
_exptl_absorpt_correction_T_min 0.1896
_exptl_absorpt_correction_type multi-scan
_exptl_absorpt_process_details 'SADABS (Sheldrick,2003)'
_exptl_crystal_colour black
_exptl_crystal_density_diffrn 6.926
_exptl_crystal_density_method 'not measured'
_exptl_crystal_description irregular
_exptl_crystal_F_000 2479
_exptl_crystal_size_max 0.08
_exptl_crystal_size_mid 0.06
_exptl_crystal_size_min 0.06
_refine_diff_density_max 2.528
_refine_diff_density_min -2.109
_refine_diff_density_rms 0.315
_refine_ls_extinction_coef 0.00119(4)
_refine_ls_extinction_expression Fc^*^=kFc[1+0.001xFc^2^\l^3^/sin(2\q)]^-1/4^
_refine_ls_extinction_method SHELXL
_refine_ls_goodness_of_fit_ref 1.092
_refine_ls_matrix_type full
_refine_ls_number_parameters 77
_refine_ls_number_reflns 1824
_refine_ls_number_restraints 0
_refine_ls_restrained_S_all 1.092
_refine_ls_R_factor_all 0.0294
_refine_ls_R_factor_gt 0.0252
_refine_ls_shift/su_max 0.000
_refine_ls_shift/su_mean 0.000
_refine_ls_structure_factor_coef Fsqd
_refine_ls_weighting_details 'calc w=1/[\s^2^(Fo^2^)+(0.0242P)^2^+7.9085P] where P=(Fo^2^+2Fc^2^)/3'
_refine_ls_weighting_scheme calc
_refine_ls_wR_factor_gt 0.0567
_refine_ls_wR_factor_ref 0.0584
_reflns_number_gt 1650
_reflns_number_total 1824
_reflns_threshold_expression >2sigma(I)
_cod_data_source_file ic5023505_si_002.cif
_cod_data_source_block I
_cod_depositor_comments
;
The following automatic conversions were performed:

'_symmetry_cell_setting' value 'Orthorhombic' changed to
'orthorhombic' according to
/home/saulius/struct/COD-crude-data--automatic-downloads/rss-feeds/ACS/lib/dictionaries/cif_core.dic
dictionary named 'cif_core.dic' version 2.4.2 from 2011-04-26.

Automatic conversion script
Id: cif_fix_values 2935 2014-11-11 08:27:57Z andrius 

 Adding full bibliography for 4341703--4341709.cif.
;
_cod_original_sg_symbol_H-M Pbam
_cod_database_code 4341703

loop_
_symmetry_equiv_pos_as_xyz
'x, y, z'
'-x, -y, z'
'-x+1/2, y+1/2, -z'
'x+1/2, -y+1/2, -z'
'-x, -y, -z'
'x, y, -z'
'x-1/2, -y-1/2, z'
'-x-1/2, y-1/2, z'

loop_
_atom_site_label
_atom_site_type_symbol
_atom_site_fract_x
_atom_site_fract_y
_atom_site_fract_z
_atom_site_U_iso_or_equiv
_atom_site_adp_type
_atom_site_occupancy
_atom_site_symmetry_multiplicity
_atom_site_calc_flag
_atom_site_refinement_flags
Eu1 Eu 0.0000 0.0000 0.0000 0.01545(18) Uani 1 4 d S
Eu2 Eu 0.36121(4) 0.36350(2) 0.5000 0.01393(14) Uani 1 2 d S
Eu3 Eu 0.05543(4) 0.40910(2) 0.5000 0.01347(14) Uani 1 2 d S
Eu4 Eu 0.11873(5) 0.24047(2) 0.5000 0.01774(14) Uani 1 2 d S
Eu5 Eu 0.28486(5) 0.10307(2) 0.0000 0.02349(16) Uani 1 2 d S
Cd1 Cd 0.22236(6) 0.45514(3) 0.0000 0.01546(18) Uani 1 2 d S
Cd2 Cd 0.37671(7) 0.25895(3) 0.0000 0.01774(19) Uani 1 2 d S
Cd3 Cd 0.1208(4) 0.10924(17) 0.5000 0.0298(15) Uani 0.223(3) 2 d SP
Sb1 Sb 0.0000 0.5000 0.0000 0.0129(2) Uani 1 4 d S
Sb2 Sb 0.18961(6) 0.00452(3) 0.5000 0.01523(17) Uani 1 2 d S
Sb3 Sb 0.37071(6) 0.19219(3) 0.5000 0.01628(17) Uani 1 2 d S
Sb4 Sb 0.03706(5) 0.14883(3) 0.0000 0.01135(16) Uani 1 2 d S
Sb5 Sb 0.18547(6) 0.33367(3) 0.0000 0.01039(16) Uani 1 2 d S

loop_
_atom_site_aniso_label
_atom_site_aniso_U_11
_atom_site_aniso_U_22
_atom_site_aniso_U_33
_atom_site_aniso_U_23
_atom_site_aniso_U_13
_atom_site_aniso_U_12
Eu1 0.0131(4) 0.0149(4) 0.0183(4) 0.000 0.000 0.0023(3)
Eu2 0.0155(3) 0.0152(3) 0.0111(3) 0.000 0.000 0.0023(2)
Eu3 0.0163(3) 0.0125(3) 0.0116(3) 0.000 0.000 0.0018(2)
Eu4 0.0187(3) 0.0206(3) 0.0139(3) 0.000 0.000 -0.0070(2)
Eu5 0.0226(3) 0.0116(3) 0.0362(4) 0.000 0.000 -0.0040(2)
Cd1 0.0176(4) 0.0110(4) 0.0178(4) 0.000 0.000 -0.0034(3)
Cd2 0.0275(5) 0.0122(4) 0.0135(4) 0.000 0.000 -0.0018(3)
Cd3 0.057(3) 0.021(2) 0.0114(19) 0.000 0.000 0.030(2)
Sb1 0.0147(5) 0.0123(5) 0.0116(5) 0.000 0.000 0.0060(4)
Sb2 0.0170(4) 0.0190(4) 0.0097(3) 0.000 0.000 -0.0022(3)
Sb3 0.0249(4) 0.0138(3) 0.0101(3) 0.000 0.000 0.0071(3)
Sb4 0.0119(4) 0.0101(3) 0.0121(3) 0.000 0.000 0.0001(3)
Sb5 0.0133(4) 0.0081(3) 0.0098(3) 0.000 0.000 -0.0001(3)

loop_
_atom_type_symbol
_atom_type_description
_atom_type_scat_dispersion_real
_atom_type_scat_dispersion_imag
_atom_type_scat_source
Cd Cd -0.8075 1.2024 'International Tables Vol C Tables 4.2.6.8 and 6.1.1.4'
Sb Sb -0.5866 1.5461 'International Tables Vol C Tables 4.2.6.8 and 6.1.1.4'
Eu Eu -0.1578 3.6682 'International Tables Vol C Tables 4.2.6.8 and 6.1.1.4'

loop_
_geom_angle_atom_site_label_1
_geom_angle_atom_site_label_2
_geom_angle_atom_site_label_3
_geom_angle
_geom_angle_site_symmetry_1
_geom_angle_site_symmetry_3
Sb2 Eu1 Sb2 180.00(3) 5 .
Sb2 Eu1 Sb2 88.502(19) 5 5_556
Sb2 Eu1 Sb2 91.498(19) . 5_556
Sb2 Eu1 Sb2 91.498(19) 5 1_554
Sb2 Eu1 Sb2 88.502(19) . 1_554
Sb2 Eu1 Sb2 180.000(18) 5_556 1_554
Sb2 Eu1 Sb4 82.583(15) 5 5
Sb2 Eu1 Sb4 97.417(15) . 5
Sb2 Eu1 Sb4 82.583(15) 5_556 5
Sb2 Eu1 Sb4 97.417(15) 1_554 5
Sb2 Eu1 Sb4 97.417(15) 5 .
Sb2 Eu1 Sb4 82.583(15) . .
Sb2 Eu1 Sb4 97.417(15) 5_556 .
Sb2 Eu1 Sb4 82.583(15) 1_554 .
Sb4 Eu1 Sb4 180.000(3) 5 .
Sb2 Eu1 Cd1 132.787(11) 5 3_545
Sb2 Eu1 Cd1 47.213(11) . 3_545
Sb2 Eu1 Cd1 132.787(11) 5_556 3_545
Sb2 Eu1 Cd1 47.213(11) 1_554 3_545
Sb4 Eu1 Cd1 81.884(17) 5 3_545
Sb4 Eu1 Cd1 98.116(17) . 3_545
Sb2 Eu1 Cd1 47.213(11) 5 7_565
Sb2 Eu1 Cd1 132.787(11) . 7_565
Sb2 Eu1 Cd1 47.213(11) 5_556 7_565
Sb2 Eu1 Cd1 132.787(11) 1_554 7_565
Sb4 Eu1 Cd1 98.116(17) 5 7_565
Sb4 Eu1 Cd1 81.884(17) . 7_565
Cd1 Eu1 Cd1 180.00(2) 3_545 7_565
Sb2 Eu1 Cd3 138.76(5) 5 .
Sb2 Eu1 Cd3 41.24(5) . .
Sb2 Eu1 Cd3 82.86(6) 5_556 .
Sb2 Eu1 Cd3 97.14(6) 1_554 .
Sb4 Eu1 Cd3 135.38(4) 5 .
Sb4 Eu1 Cd3 44.62(4) . .
Cd1 Eu1 Cd3 77.80(7) 3_545 .
Cd1 Eu1 Cd3 102.20(7) 7_565 .
Sb2 Eu1 Cd3 41.24(5) 5 5
Sb2 Eu1 Cd3 138.76(5) . 5
Sb2 Eu1 Cd3 97.14(6) 5_556 5
Sb2 Eu1 Cd3 82.86(6) 1_554 5
Sb4 Eu1 Cd3 44.62(4) 5 5
Sb4 Eu1 Cd3 135.38(4) . 5
Cd1 Eu1 Cd3 102.20(7) 3_545 5
Cd1 Eu1 Cd3 77.80(7) 7_565 5
Cd3 Eu1 Cd3 180.00(9) . 5
Sb2 Eu1 Cd3 82.86(6) 5 1_554
Sb2 Eu1 Cd3 97.14(6) . 1_554
Sb2 Eu1 Cd3 138.76(5) 5_556 1_554
Sb2 Eu1 Cd3 41.24(5) 1_554 1_554
Sb4 Eu1 Cd3 135.38(4) 5 1_554
Sb4 Eu1 Cd3 44.62(4) . 1_554
Cd1 Eu1 Cd3 77.80(7) 3_545 1_554
Cd1 Eu1 Cd3 102.20(7) 7_565 1_554
Cd3 Eu1 Cd3 77.79(9) . 1_554
Cd3 Eu1 Cd3 102.21(9) 5 1_554
Sb2 Eu1 Cd3 97.14(6) 5 5_556
Sb2 Eu1 Cd3 82.86(6) . 5_556
Sb2 Eu1 Cd3 41.24(5) 5_556 5_556
Sb2 Eu1 Cd3 138.76(5) 1_554 5_556
Sb4 Eu1 Cd3 44.62(4) 5 5_556
Sb4 Eu1 Cd3 135.38(4) . 5_556
Cd1 Eu1 Cd3 102.20(7) 3_545 5_556
Cd1 Eu1 Cd3 77.80(7) 7_565 5_556
Cd3 Eu1 Cd3 102.21(9) . 5_556
Cd3 Eu1 Cd3 77.79(9) 5 5_556
Cd3 Eu1 Cd3 180.00(9) 1_554 5_556
Sb4 Eu2 Sb4 92.43(2) 7_666 7_665
Sb4 Eu2 Sb2 102.719(19) 7_666 3_556
Sb4 Eu2 Sb2 102.719(19) 7_665 3_556
Sb4 Eu2 Sb5 163.31(2) 7_666 .
Sb4 Eu2 Sb5 86.177(15) 7_665 .
Sb2 Eu2 Sb5 93.802(18) 3_556 .
Sb4 Eu2 Sb5 86.177(15) 7_666 1_556
Sb4 Eu2 Sb5 163.31(2) 7_665 1_556
Sb2 Eu2 Sb5 93.802(18) 3_556 1_556
Sb5 Eu2 Sb5 90.40(2) . 1_556
Sb4 Eu2 Cd2 113.98(2) 7_666 .
Sb4 Eu2 Cd2 52.494(18) 7_665 .
Sb2 Eu2 Cd2 134.932(12) 3_556 .
Sb5 Eu2 Cd2 52.862(19) . .
Sb5 Eu2 Cd2 113.21(2) 1_556 .
Sb4 Eu2 Cd2 52.494(18) 7_666 1_556
Sb4 Eu2 Cd2 113.98(2) 7_665 1_556
Sb2 Eu2 Cd2 134.932(12) 3_556 1_556
Sb5 Eu2 Cd2 113.21(2) . 1_556
Sb5 Eu2 Cd2 52.862(19) 1_556 1_556
Cd2 Eu2 Cd2 89.35(2) . 1_556
Sb4 Eu2 Cd3 48.77(2) 7_666 7_665
Sb4 Eu2 Cd3 48.77(2) 7_665 7_665
Sb2 Eu2 Cd3 90.83(7) 3_556 7_665
Sb5 Eu2 Cd3 134.465(14) . 7_665
Sb5 Eu2 Cd3 134.465(14) 1_556 7_665
Cd2 Eu2 Cd3 94.15(5) . 7_665
Cd2 Eu2 Cd3 94.15(5) 1_556 7_665
Sb4 Eu2 Cd1 85.111(15) 7_666 1_556
Sb4 Eu2 Cd1 149.07(2) 7_665 1_556
Sb2 Eu2 Cd1 48.490(13) 3_556 1_556
Sb5 Eu2 Cd1 104.50(2) . 1_556
Sb5 Eu2 Cd1 47.430(17) 1_556 1_556
Cd2 Eu2 Cd1 153.76(3) . 1_556
Cd2 Eu2 Cd1 88.773(15) 1_556 1_556
Cd3 Eu2 Cd1 112.09(5) 7_665 1_556
Sb4 Eu2 Cd1 149.07(2) 7_666 .
Sb4 Eu2 Cd1 85.111(15) 7_665 .
Sb2 Eu2 Cd1 48.490(13) 3_556 .
Sb5 Eu2 Cd1 47.430(17) . .
Sb5 Eu2 Cd1 104.50(2) 1_556 .
Cd2 Eu2 Cd1 88.773(15) . .
Cd2 Eu2 Cd1 153.76(3) 1_556 .
Cd3 Eu2 Cd1 112.09(5) 7_665 .
Cd1 Eu2 Cd1 81.55(2) 1_556 .
Sb4 Eu2 Eu3 133.284(12) 7_666 .
Sb4 Eu2 Eu3 133.284(12) 7_665 .
Sb2 Eu2 Eu3 63.682(18) 3_556 .
Sb5 Eu2 Eu3 53.173(13) . .
Sb5 Eu2 Eu3 53.173(13) 1_556 .
Cd2 Eu2 Eu3 103.828(19) . .
Cd2 Eu2 Eu3 103.828(19) 1_556 .
Cd3 Eu2 Eu3 154.51(7) 7_665 .
Cd1 Eu2 Eu3 51.519(14) 1_556 .
Cd1 Eu2 Eu3 51.519(14) . .
Sb4 Eu2 Eu4 52.597(13) 7_666 7_665
Sb4 Eu2 Eu4 52.597(13) 7_665 7_665
Sb2 Eu2 Eu4 137.17(2) 3_556 7_665
Sb5 Eu2 Eu4 115.357(16) . 7_665
Sb5 Eu2 Eu4 115.357(16) 1_556 7_665
Cd2 Eu2 Eu4 62.500(17) . 7_665
Cd2 Eu2 Eu4 62.500(17) 1_556 7_665
Cd3 Eu2 Eu4 46.34(7) 7_665 7_665
Cd1 Eu2 Eu4 137.318(12) 1_556 7_665
Cd1 Eu2 Eu4 137.318(12) . 7_665
Eu3 Eu2 Eu4 159.147(18) . 7_665
Sb1 Eu3 Sb1 94.387(15) 1_556 .
Sb1 Eu3 Sb3 106.984(16) 1_556 7_565
Sb1 Eu3 Sb3 106.984(16) . 7_565
Sb1 Eu3 Cd1 54.664(14) 1_556 1_556
Sb1 Eu3 Cd1 117.13(2) . 1_556
Sb3 Eu3 Cd1 132.367(14) 7_565 1_556
Sb1 Eu3 Cd1 117.13(2) 1_556 .
Sb1 Eu3 Cd1 54.664(14) . .
Sb3 Eu3 Cd1 132.367(14) 7_565 .
Cd1 Eu3 Cd1 89.66(2) 1_556 .
Sb1 Eu3 Sb5 85.508(10) 1_556 1_556
Sb1 Eu3 Sb5 162.40(2) . 1_556
Sb3 Eu3 Sb5 89.787(19) 7_565 1_556
Cd1 Eu3 Sb5 49.432(17) 1_556 1_556
Cd1 Eu3 Sb5 109.93(2) . 1_556
Sb1 Eu3 Sb5 162.40(2) 1_556 .
Sb1 Eu3 Sb5 85.508(10) . .
Sb3 Eu3 Sb5 89.787(19) 7_565 .
Cd1 Eu3 Sb5 109.93(2) 1_556 .
Cd1 Eu3 Sb5 49.432(17) . .
Sb5 Eu3 Sb5 89.33(2) 1_556 .
Sb1 Eu3 Eu4 132.413(8) 1_556 .
Sb1 Eu3 Eu4 132.413(8) . .
Sb3 Eu3 Eu4 57.547(18) 7_565 .
Cd1 Eu3 Eu4 100.079(18) 1_556 .
Cd1 Eu3 Eu4 100.079(18) . .
Sb5 Eu3 Eu4 52.978(12) 1_556 .
Sb5 Eu3 Eu4 52.978(12) . .
Sb1 Eu3 Eu2 112.195(13) 1_556 .
Sb1 Eu3 Eu2 112.195(13) . .
Sb3 Eu3 Eu2 120.77(2) 7_565 .
Cd1 Eu3 Eu2 57.674(16) 1_556 .
Cd1 Eu3 Eu2 57.674(16) . .
Sb5 Eu3 Eu2 52.470(13) 1_556 .
Sb5 Eu3 Eu2 52.470(13) . .
Eu4 Eu3 Eu2 63.221(14) . .
Sb1 Eu3 Eu5 105.919(16) 1_556 7_565
Sb1 Eu3 Eu5 56.512(9) . 7_565
Sb3 Eu3 Eu5 50.555(14) 7_565 7_565
Cd1 Eu3 Eu5 160.37(2) 1_556 7_565
Cd1 Eu3 Eu5 98.520(14) . 7_565
Sb5 Eu3 Eu5 140.29(2) 1_556 7_565
Sb5 Eu3 Eu5 88.729(14) . 7_565
Eu4 Eu3 Eu5 96.035(14) . 7_565
Eu2 Eu3 Eu5 141.189(10) . 7_565
Sb1 Eu3 Eu5 56.512(9) 1_556 7_566
Sb1 Eu3 Eu5 105.919(16) . 7_566
Sb3 Eu3 Eu5 50.555(14) 7_565 7_566
Cd1 Eu3 Eu5 98.520(14) 1_556 7_566
Cd1 Eu3 Eu5 160.37(2) . 7_566
Sb5 Eu3 Eu5 88.729(14) 1_556 7_566
Sb5 Eu3 Eu5 140.29(2) . 7_566
Eu4 Eu3 Eu5 96.035(14) . 7_566
Eu2 Eu3 Eu5 141.189(10) . 7_566
Eu5 Eu3 Eu5 68.521(15) 7_565 7_566
Sb1 Eu3 Eu3 47.194(7) 1_556 5_566
Sb1 Eu3 Eu3 47.194(7) . 5_566
Sb3 Eu3 Eu3 115.46(3) 7_565 5_566
Cd1 Eu3 Eu3 84.836(19) 1_556 5_566
Cd1 Eu3 Eu3 84.836(19) . 5_566
Sb5 Eu3 Eu3 130.071(14) 1_556 5_566
Sb5 Eu3 Eu3 130.071(14) . 5_566
Eu4 Eu3 Eu3 173.01(2) . 5_566
Eu2 Eu3 Eu3 123.77(2) . 5_566
Eu5 Eu3 Eu3 78.219(15) 7_565 5_566
Eu5 Eu3 Eu3 78.219(15) 7_566 5_566
Cd3 Eu4 Sb5 130.03(4) . 1_556
Cd3 Eu4 Sb5 130.03(4) . .
Sb5 Eu4 Sb5 91.84(2) 1_556 .
Cd3 Eu4 Sb4 51.27(4) . .
Sb5 Eu4 Sb4 176.68(3) 1_556 .
Sb5 Eu4 Sb4 88.632(13) . .
Cd3 Eu4 Sb4 51.27(4) . 1_556
Sb5 Eu4 Sb4 88.632(13) 1_556 1_556
Sb5 Eu4 Sb4 176.68(3) . 1_556
Sb4 Eu4 Sb4 90.70(2) . 1_556
Cd3 Eu4 Sb3 70.63(10) . .
Sb5 Eu4 Sb3 87.891(19) 1_556 .
Sb5 Eu4 Sb3 87.891(19) . .
Sb4 Eu4 Sb3 95.41(2) . .
Sb4 Eu4 Sb3 95.41(2) 1_556 .
Cd3 Eu4 Sb3 116.34(10) . 7_565
Sb5 Eu4 Sb3 87.263(19) 1_556 7_565
Sb5 Eu4 Sb3 87.263(19) . 7_565
Sb4 Eu4 Sb3 89.479(19) . 7_565
Sb4 Eu4 Sb3 89.479(19) 1_556 7_565
Sb3 Eu4 Sb3 173.03(2) . 7_565
Cd3 Eu4 Cd2 90.60(8) . 7_565
Sb5 Eu4 Cd2 129.79(2) 1_556 7_565
Sb5 Eu4 Cd2 76.573(17) . 7_565
Sb4 Eu4 Cd2 47.195(16) . 7_565
Sb4 Eu4 Cd2 100.62(2) 1_556 7_565
Sb3 Eu4 Cd2 138.860(13) . 7_565
Sb3 Eu4 Cd2 44.212(13) 7_565 7_565
Cd3 Eu4 Cd2 90.60(8) . 7_566
Sb5 Eu4 Cd2 76.573(17) 1_556 7_566
Sb5 Eu4 Cd2 129.79(2) . 7_566
Sb4 Eu4 Cd2 100.62(2) . 7_566
Sb4 Eu4 Cd2 47.195(16) 1_556 7_566
Sb3 Eu4 Cd2 138.860(13) . 7_566
Sb3 Eu4 Cd2 44.212(13) 7_565 7_566
Cd2 Eu4 Cd2 74.75(2) 7_565 7_566
Cd3 Eu4 Eu3 168.62(10) . .
Sb5 Eu4 Eu3 54.677(13) 1_556 .
Sb5 Eu4 Eu3 54.677(13) . .
Sb4 Eu4 Eu3 123.387(16) . .
Sb4 Eu4 Eu3 123.387(16) 1_556 .
Sb3 Eu4 Eu3 120.75(2) . .
Sb3 Eu4 Eu3 52.283(16) 7_565 .
Cd2 Eu4 Eu3 80.383(16) 7_565 .
Cd2 Eu4 Eu3 80.383(16) 7_566 .
Cd3 Eu4 Eu2 54.78(10) . 7_565
Sb5 Eu4 Eu2 125.981(15) 1_556 7_565
Sb5 Eu4 Eu2 125.981(15) . 7_565
Sb4 Eu4 Eu2 51.520(13) . 7_565
Sb4 Eu4 Eu2 51.520(13) 1_556 7_565
Sb3 Eu4 Eu2 125.40(2) . 7_565
Sb3 Eu4 Eu2 61.564(17) 7_565 7_565
Cd2 Eu4 Eu2 49.982(13) 7_565 7_565
Cd2 Eu4 Eu2 49.982(13) 7_566 7_565
Eu3 Eu4 Eu2 113.847(19) . 7_565
Cd3 Eu4 Eu2 131.61(10) . .
Sb5 Eu4 Eu2 51.296(13) 1_556 .
Sb5 Eu4 Eu2 51.296(13) . .
Sb4 Eu4 Eu2 130.897(14) . .
Sb4 Eu4 Eu2 130.897(14) 1_556 .
Sb3 Eu4 Eu2 60.980(17) . .
Sb3 Eu4 Eu2 112.05(2) 7_565 .
Cd2 Eu4 Eu2 125.952(16) 7_565 .
Cd2 Eu4 Eu2 125.952(16) 7_566 .
Eu3 Eu4 Eu2 59.768(14) . .
Eu2 Eu4 Eu2 173.615(19) 7_565 .
Cd3 Eu5 Cd3 96.72(13) 1_554 .
Cd3 Eu5 Sb3 136.68(7) 1_554 .
Cd3 Eu5 Sb3 70.02(8) . .
Cd3 Eu5 Sb3 70.02(8) 1_554 1_554
Cd3 Eu5 Sb3 136.68(7) . 1_554
Sb3 Eu5 Sb3 91.36(2) . 1_554
Cd3 Eu5 Sb4 49.93(6) 1_554 .
Cd3 Eu5 Sb4 49.93(6) . .
Sb3 Eu5 Sb4 97.09(2) . .
Sb3 Eu5 Sb4 97.09(2) 1_554 .
Cd3 Eu5 Cd1 91.51(7) 1_554 3_545
Cd3 Eu5 Cd1 91.51(7) . 3_545
Sb3 Eu5 Cd1 128.575(15) . 3_545
Sb3 Eu5 Cd1 128.575(15) 1_554 3_545
Sb4 Eu5 Cd1 106.65(2) . 3_545
Cd3 Eu5 Sb2 44.70(7) 1_554 1_554
Cd3 Eu5 Sb2 107.71(8) . 1_554
Sb3 Eu5 Sb2 177.097(18) . 1_554
Sb3 Eu5 Sb2 91.547(13) 1_554 1_554
Sb4 Eu5 Sb2 82.50(2) . 1_554
Cd1 Eu5 Sb2 49.110(14) 3_545 1_554
Cd3 Eu5 Sb2 107.71(8) 1_554 .
Cd3 Eu5 Sb2 44.70(7) . .
Sb3 Eu5 Sb2 91.547(13) . .
Sb3 Eu5 Sb2 177.097(18) 1_554 .
Sb4 Eu5 Sb2 82.50(2) . .
Cd1 Eu5 Sb2 49.110(14) 3_545 .
Sb2 Eu5 Sb2 85.55(2) 1_554 .
Cd3 Eu5 Sb1 122.21(6) 1_554 3_545
Cd3 Eu5 Sb1 122.21(6) . 3_545
Sb3 Eu5 Sb1 98.428(19) . 3_545
Sb3 Eu5 Sb1 98.428(19) 1_554 3_545
Sb4 Eu5 Sb1 157.72(2) . 3_545
Cd1 Eu5 Sb1 51.072(17) 3_545 3_545
Sb2 Eu5 Sb1 81.200(17) 1_554 3_545
Sb2 Eu5 Sb1 81.200(17) . 3_545
Cd3 Eu5 Cd2 99.55(8) 1_554 .
Cd3 Eu5 Cd2 99.55(8) . .
Sb3 Eu5 Cd2 46.538(12) . .
Sb3 Eu5 Cd2 46.538(12) 1_554 .
Sb4 Eu5 Cd2 90.07(2) . .
Cd1 Eu5 Cd2 163.28(3) 3_545 .
Sb2 Eu5 Cd2 136.259(11) 1_554 .
Sb2 Eu5 Cd2 136.259(11) . .
Sb1 Eu5 Cd2 112.20(2) 3_545 .
Cd3 Eu5 Eu3 165.89(7) 1_554 7_665
Cd3 Eu5 Eu3 97.38(7) . 7_665
Sb3 Eu5 Eu3 50.519(16) . 7_665
Sb3 Eu5 Eu3 99.77(2) 1_554 7_665
Sb4 Eu5 Eu3 143.437(10) . 7_665
Cd1 Eu5 Eu3 87.508(18) 3_545 7_665
Sb2 Eu5 Eu3 128.90(2) 1_554 7_665
Sb2 Eu5 Eu3 82.143(15) . 7_665
Sb1 Eu5 Eu3 47.981(10) 3_545 7_665
Cd2 Eu5 Eu3 78.706(17) . 7_665
Cd3 Eu5 Eu3 97.38(7) 1_554 7_664
Cd3 Eu5 Eu3 165.89(7) . 7_664
Sb3 Eu5 Eu3 99.77(2) . 7_664
Sb3 Eu5 Eu3 50.519(16) 1_554 7_664
Sb4 Eu5 Eu3 143.437(10) . 7_664
Cd1 Eu5 Eu3 87.508(18) 3_545 7_664
Sb2 Eu5 Eu3 82.143(15) 1_554 7_664
Sb2 Eu5 Eu3 128.90(2) . 7_664
Sb1 Eu5 Eu3 47.981(10) 3_545 7_664
Cd2 Eu5 Eu3 78.706(17) . 7_664
Eu3 Eu5 Eu3 68.521(15) 7_665 7_664
Sb5 Cd1 Sb2 117.10(2) . 3_556
Sb5 Cd1 Sb2 117.10(2) . 3
Sb2 Cd1 Sb2 112.10(4) 3_556 3
Sb5 Cd1 Sb1 100.11(3) . .
Sb2 Cd1 Sb1 103.77(2) 3_556 .
Sb2 Cd1 Sb1 103.77(2) 3 .
Sb5 Cd1 Eu3 65.460(18) . 1_554
Sb2 Cd1 Eu3 163.68(3) 3_556 1_554
Sb2 Cd1 Eu3 77.886(16) 3 1_554
Sb1 Cd1 Eu3 60.460(16) . 1_554
Sb5 Cd1 Eu3 65.460(18) . .
Sb2 Cd1 Eu3 77.886(16) 3_556 .
Sb2 Cd1 Eu3 163.68(3) 3 .
Sb1 Cd1 Eu3 60.460(16) . .
Eu3 Cd1 Eu3 89.66(2) 1_554 .
Sb5 Cd1 Eu5 168.76(4) . 3
Sb2 Cd1 Eu5 67.42(2) 3_556 3
Sb2 Cd1 Eu5 67.42(2) 3 3
Sb1 Cd1 Eu5 68.650(19) . 3
Eu3 Cd1 Eu5 107.18(2) 1_554 3
Eu3 Cd1 Eu5 107.18(2) . 3
Sb5 Cd1 Eu2 60.895(18) . 1_554
Sb2 Cd1 Eu2 125.16(3) 3_556 1_554
Sb2 Cd1 Eu2 59.496(18) 3 1_554
Sb1 Cd1 Eu2 131.057(17) . 1_554
Eu3 Cd1 Eu2 70.807(15) 1_554 1_554
Eu3 Cd1 Eu2 126.30(3) . 1_554
Eu5 Cd1 Eu2 126.170(18) 3 1_554
Sb5 Cd1 Eu2 60.895(18) . .
Sb2 Cd1 Eu2 59.496(18) 3_556 .
Sb2 Cd1 Eu2 125.16(3) 3 .
Sb1 Cd1 Eu2 131.057(17) . .
Eu3 Cd1 Eu2 126.30(3) 1_554 .
Eu3 Cd1 Eu2 70.807(15) . .
Eu5 Cd1 Eu2 126.170(18) 3 .
Eu2 Cd1 Eu2 81.55(2) 1_554 .
Sb5 Cd1 Eu1 115.74(3) . 3
Sb2 Cd1 Eu1 60.74(2) 3_556 3
Sb2 Cd1 Eu1 60.74(2) 3 3
Sb1 Cd1 Eu1 144.15(2) . 3
Eu3 Cd1 Eu1 134.284(13) 1_554 3
Eu3 Cd1 Eu1 134.284(13) . 3
Eu5 Cd1 Eu1 75.501(19) 3 3
Eu2 Cd1 Eu1 71.842(17) 1_554 3
Eu2 Cd1 Eu1 71.842(17) . 3
Sb3 Cd2 Sb3 114.40(4) 1_554 .
Sb3 Cd2 Sb4 113.97(2) 1_554 7_665
Sb3 Cd2 Sb4 113.97(2) . 7_665
Sb3 Cd2 Sb5 106.67(3) 1_554 .
Sb3 Cd2 Sb5 106.67(3) . .
Sb4 Cd2 Sb5 99.43(3) 7_665 .
Sb3 Cd2 Eu2 166.60(3) 1_554 .
Sb3 Cd2 Eu2 77.922(15) . .
Sb4 Cd2 Eu2 62.217(18) 7_665 .
Sb5 Cd2 Eu2 63.042(18) . .
Sb3 Cd2 Eu2 77.922(15) 1_554 1_554
Sb3 Cd2 Eu2 166.60(3) . 1_554
Sb4 Cd2 Eu2 62.217(18) 7_665 1_554
Sb5 Cd2 Eu2 63.042(18) . 1_554
Eu2 Cd2 Eu2 89.35(2) . 1_554
Sb3 Cd2 Eu5 58.518(19) 1_554 .
Sb3 Cd2 Eu5 58.518(19) . .
Sb4 Cd2 Eu5 154.00(3) 7_665 .
Sb5 Cd2 Eu5 106.56(3) . .
Eu2 Cd2 Eu5 130.870(16) . .
Eu2 Cd2 Eu5 130.870(16) 1_554 .
Sb3 Cd2 Eu4 122.26(3) 1_554 7_665
Sb3 Cd2 Eu4 60.87(2) . 7_665
Sb4 Cd2 Eu4 56.131(17) 7_665 7_665
Sb5 Cd2 Eu4 130.554(19) . 7_665
Eu2 Cd2 Eu4 67.518(15) . 7_665
Eu2 Cd2 Eu4 118.12(3) 1_554 7_665
Eu5 Cd2 Eu4 104.632(19) . 7_665
Sb3 Cd2 Eu4 60.87(2) 1_554 7_664
Sb3 Cd2 Eu4 122.26(3) . 7_664
Sb4 Cd2 Eu4 56.131(17) 7_665 7_664
Sb5 Cd2 Eu4 130.554(19) . 7_664
Eu2 Cd2 Eu4 118.12(3) . 7_664
Eu2 Cd2 Eu4 67.518(15) 1_554 7_664
Eu5 Cd2 Eu4 104.632(19) . 7_664
Eu4 Cd2 Eu4 74.75(2) 7_665 7_664
Sb2 Cd3 Sb4 116.29(9) . 1_556
Sb2 Cd3 Sb4 116.29(9) . .
Sb4 Cd3 Sb4 118.71(14) 1_556 .
Sb2 Cd3 Eu4 160.3(2) . .
Sb4 Cd3 Eu4 70.62(7) 1_556 .
Sb4 Cd3 Eu4 70.62(7) . .
Sb2 Cd3 Eu5 74.28(8) . 1_556
Sb4 Cd3 Eu5 68.29(4) 1_556 1_556
Sb4 Cd3 Eu5 156.35(19) . 1_556
Eu4 Cd3 Eu5 92.89(11) . 1_556
Sb2 Cd3 Eu5 74.28(8) . .
Sb4 Cd3 Eu5 156.35(19) 1_556 .
Sb4 Cd3 Eu5 68.29(4) . .
Eu4 Cd3 Eu5 92.89(11) . .
Eu5 Cd3 Eu5 96.72(13) 1_556 .
Sb2 Cd3 Eu2 120.82(18) . 7_565
Sb4 Cd3 Eu2 63.67(9) 1_556 7_565
Sb4 Cd3 Eu2 63.67(9) . 7_565
Eu4 Cd3 Eu2 78.88(9) . 7_565
Eu5 Cd3 Eu2 131.29(6) 1_556 7_565
Eu5 Cd3 Eu2 131.29(6) . 7_565
Sb2 Cd3 Eu1 61.40(8) . .
Sb4 Cd3 Eu1 126.68(17) 1_556 .
Sb4 Cd3 Eu1 61.11(6) . .
Eu4 Cd3 Eu1 131.12(8) . .
Eu5 Cd3 Eu1 135.39(11) 1_556 .
Eu5 Cd3 Eu1 76.90(4) . .
Eu2 Cd3 Eu1 73.64(9) 7_565 .
Sb2 Cd3 Eu1 61.40(8) . 1_556
Sb4 Cd3 Eu1 61.11(6) 1_556 1_556
Sb4 Cd3 Eu1 126.68(17) . 1_556
Eu4 Cd3 Eu1 131.12(8) . 1_556
Eu5 Cd3 Eu1 76.90(4) 1_556 1_556
Eu5 Cd3 Eu1 135.39(11) . 1_556
Eu2 Cd3 Eu1 73.64(9) 7_565 1_556
Eu1 Cd3 Eu1 77.79(9) . 1_556
Cd1 Sb1 Cd1 180.0 5_565 .
Cd1 Sb1 Eu3 64.877(13) 5_565 5_566
Cd1 Sb1 Eu3 115.123(13) . 5_566
Cd1 Sb1 Eu3 115.123(13) 5_565 1_554
Cd1 Sb1 Eu3 64.877(13) . 1_554
Eu3 Sb1 Eu3 180.000(14) 5_566 1_554
Cd1 Sb1 Eu3 64.877(13) 5_565 5_565
Cd1 Sb1 Eu3 115.123(13) . 5_565
Eu3 Sb1 Eu3 94.387(15) 5_566 5_565
Eu3 Sb1 Eu3 85.613(15) 1_554 5_565
Cd1 Sb1 Eu3 115.123(13) 5_565 .
Cd1 Sb1 Eu3 64.877(13) . .
Eu3 Sb1 Eu3 85.613(15) 5_566 .
Eu3 Sb1 Eu3 94.387(15) 1_554 .
Eu3 Sb1 Eu3 180.000(14) 5_565 .
Cd1 Sb1 Eu5 60.278(18) 5_565 7_565
Cd1 Sb1 Eu5 119.722(18) . 7_565
Eu3 Sb1 Eu5 104.493(12) 5_566 7_565
Eu3 Sb1 Eu5 75.507(12) 1_554 7_565
Eu3 Sb1 Eu5 104.493(12) 5_565 7_565
Eu3 Sb1 Eu5 75.507(12) . 7_565
Cd1 Sb1 Eu5 119.722(18) 5_565 3
Cd1 Sb1 Eu5 60.278(18) . 3
Eu3 Sb1 Eu5 75.507(12) 5_566 3
Eu3 Sb1 Eu5 104.493(12) 1_554 3
Eu3 Sb1 Eu5 75.507(12) 5_565 3
Eu3 Sb1 Eu5 104.493(12) . 3
Eu5 Sb1 Eu5 180.0 7_565 3
Cd3 Sb2 Cd1 120.47(4) . 3_546
Cd3 Sb2 Cd1 120.47(4) . 3_545
Cd1 Sb2 Cd1 112.10(4) 3_546 3_545
Cd3 Sb2 Eu2 148.34(12) . 3_546
Cd1 Sb2 Eu2 72.01(2) 3_546 3_546
Cd1 Sb2 Eu2 72.01(2) 3_545 3_546
Cd3 Sb2 Eu1 77.36(8) . .
Cd1 Sb2 Eu1 148.15(3) 3_546 .
Cd1 Sb2 Eu1 72.050(17) 3_545 .
Eu2 Sb2 Eu1 80.118(16) 3_546 .
Cd3 Sb2 Eu1 77.36(9) . 1_556
Cd1 Sb2 Eu1 72.050(17) 3_546 1_556
Cd1 Sb2 Eu1 148.15(3) 3_545 1_556
Eu2 Sb2 Eu1 80.118(16) 3_546 1_556
Eu1 Sb2 Eu1 88.502(19) . 1_556
Cd3 Sb2 Eu5 61.02(8) . 1_556
Cd1 Sb2 Eu5 63.468(19) 3_546 1_556
Cd1 Sb2 Eu5 132.84(3) 3_545 1_556
Eu2 Sb2 Eu5 134.573(13) 3_546 1_556
Eu1 Sb2 Eu5 138.06(3) . 1_556
Eu1 Sb2 Eu5 78.234(12) 1_556 1_556
Cd3 Sb2 Eu5 61.02(8) . .
Cd1 Sb2 Eu5 132.84(3) 3_546 .
Cd1 Sb2 Eu5 63.468(19) 3_545 .
Eu2 Sb2 Eu5 134.573(13) 3_546 .
Eu1 Sb2 Eu5 78.234(12) . .
Eu1 Sb2 Eu5 138.06(3) 1_556 .
Eu5 Sb2 Eu5 85.55(2) 1_556 .
Cd2 Sb3 Cd2 114.40(4) 1_556 .
Cd2 Sb3 Eu3 111.02(2) 1_556 7_665
Cd2 Sb3 Eu3 111.02(2) . 7_665
Cd2 Sb3 Eu5 160.56(3) 1_556 .
Cd2 Sb3 Eu5 74.944(17) . .
Eu3 Sb3 Eu5 78.925(18) 7_665 .
Cd2 Sb3 Eu5 74.944(17) 1_556 1_556
Cd2 Sb3 Eu5 160.56(3) . 1_556
Eu3 Sb3 Eu5 78.925(18) 7_665 1_556
Eu5 Sb3 Eu5 91.36(2) . 1_556
Cd2 Sb3 Eu4 81.43(2) 1_556 .
Cd2 Sb3 Eu4 81.43(2) . .
Eu3 Sb3 Eu4 154.51(3) 7_665 .
Eu5 Sb3 Eu4 83.36(2) . .
Eu5 Sb3 Eu4 83.36(2) 1_556 .
Cd2 Sb3 Eu4 74.92(2) 1_556 7_665
Cd2 Sb3 Eu4 74.92(2) . 7_665
Eu3 Sb3 Eu4 70.17(2) 7_665 7_665
Eu5 Sb3 Eu4 124.525(19) . 7_665
Eu5 Sb3 Eu4 124.525(19) 1_556 7_665
Eu4 Sb3 Eu4 135.32(2) . 7_665
Cd3 Sb4 Cd3 118.71(14) 1_554 .
Cd3 Sb4 Cd2 120.48(7) 1_554 7_565
Cd3 Sb4 Cd2 120.48(7) . 7_565
Cd3 Sb4 Eu2 67.57(9) 1_554 7_564
Cd3 Sb4 Eu2 149.39(11) . 7_564
Cd2 Sb4 Eu2 65.289(18) 7_565 7_564
Cd3 Sb4 Eu2 149.39(11) 1_554 7_565
Cd3 Sb4 Eu2 67.57(9) . 7_565
Cd2 Sb4 Eu2 65.289(18) 7_565 7_565
Eu2 Sb4 Eu2 92.43(2) 7_564 7_565
Cd3 Sb4 Eu4 134.10(11) 1_554 .
Cd3 Sb4 Eu4 58.11(8) . .
Cd2 Sb4 Eu4 76.67(2) 7_565 .
Eu2 Sb4 Eu4 141.57(3) 7_564 .
Eu2 Sb4 Eu4 75.883(14) 7_565 .
Cd3 Sb4 Eu4 58.11(8) 1_554 1_554
Cd3 Sb4 Eu4 134.10(11) . 1_554
Cd2 Sb4 Eu4 76.67(2) 7_565 1_554
Eu2 Sb4 Eu4 75.883(14) 7_564 1_554
Eu2 Sb4 Eu4 141.57(3) 7_565 1_554
Eu4 Sb4 Eu4 90.70(2) . 1_554
Cd3 Sb4 Eu5 61.77(9) 1_554 .
Cd3 Sb4 Eu5 61.77(9) . .
Cd2 Sb4 Eu5 152.51(3) 7_565 .
Eu2 Sb4 Eu5 128.711(15) 7_564 .
Eu2 Sb4 Eu5 128.711(15) 7_565 .
Eu4 Sb4 Eu5 84.144(19) . .
Eu4 Sb4 Eu5 84.144(19) 1_554 .
Cd3 Sb4 Eu1 74.26(9) 1_554 .
Cd3 Sb4 Eu1 74.26(9) . .
Cd2 Sb4 Eu1 127.76(3) 7_565 .
Eu2 Sb4 Eu1 79.634(16) 7_564 .
Eu2 Sb4 Eu1 79.634(16) 7_565 .
Eu4 Sb4 Eu1 131.758(13) . .
Eu4 Sb4 Eu1 131.758(13) 1_554 .
Eu5 Sb4 Eu1 79.735(17) . .
Cd1 Sb5 Cd2 115.19(3) . .
Cd1 Sb5 Eu4 132.834(12) . 1_554
Cd2 Sb5 Eu4 81.02(2) . 1_554
Cd1 Sb5 Eu4 132.834(12) . .
Cd2 Sb5 Eu4 81.02(2) . .
Eu4 Sb5 Eu4 91.84(2) 1_554 .
Cd1 Sb5 Eu2 71.675(19) . .
Cd2 Sb5 Eu2 64.096(18) . .
Eu4 Sb5 Eu2 144.72(3) 1_554 .
Eu4 Sb5 Eu2 78.279(13) . .
Cd1 Sb5 Eu2 71.675(19) . 1_554
Cd2 Sb5 Eu2 64.096(18) . 1_554
Eu4 Sb5 Eu2 78.279(13) 1_554 1_554
Eu4 Sb5 Eu2 144.72(3) . 1_554
Eu2 Sb5 Eu2 90.40(2) . 1_554
Cd1 Sb5 Eu3 65.108(18) . 1_554
Cd2 Sb5 Eu3 134.258(12) . 1_554
Eu4 Sb5 Eu3 72.346(15) 1_554 1_554
Eu4 Sb5 Eu3 134.97(3) . 1_554
Eu2 Sb5 Eu3 136.72(2) . 1_554
Eu2 Sb5 Eu3 74.357(14) 1_554 1_554
Cd1 Sb5 Eu3 65.108(18) . .
Cd2 Sb5 Eu3 134.258(12) . .
Eu4 Sb5 Eu3 134.97(3) 1_554 .
Eu4 Sb5 Eu3 72.346(15) . .
Eu2 Sb5 Eu3 74.357(14) . .
Eu2 Sb5 Eu3 136.72(2) 1_554 .
Eu3 Sb5 Eu3 89.33(2) 1_554 .

loop_
_geom_bond_atom_site_label_1
_geom_bond_atom_site_label_2
_geom_bond_distance
_geom_bond_site_symmetry_2
Eu1 Sb2 3.4227(6) 5
Eu1 Sb2 3.4227(6) .
Eu1 Sb2 3.4227(6) 5_556
Eu1 Sb2 3.4227(6) 1_554
Eu1 Sb4 3.4601(7) 5
Eu1 Sb4 3.4601(7) .
Eu1 Cd1 3.7324(9) 3_545
Eu1 Cd1 3.7324(9) 7_565
Eu1 Cd3 3.804(4) .
Eu1 Cd3 3.804(4) 5
Eu1 Cd3 3.804(4) 1_554
Eu1 Cd3 3.804(4) 5_556
Eu2 Sb4 3.3082(6) 7_666
Eu2 Sb4 3.3082(6) 7_665
Eu2 Sb2 3.3127(9) 3_556
Eu2 Sb5 3.3659(7) .
Eu2 Sb5 3.3659(7) 1_556
Eu2 Cd2 3.3969(7) .
Eu2 Cd2 3.3969(7) 1_556
Eu2 Cd3 3.412(5) 7_665
Eu2 Cd1 3.6570(7) 1_556
Eu2 Cd1 3.6570(8) .
Eu2 Eu3 4.0872(9) .
Eu2 Eu4 4.0984(8) 7_665
Eu3 Sb1 3.2554(4) 1_556
Eu3 Sb1 3.2554(4) .
Eu3 Sb3 3.3367(9) 7_565
Eu3 Cd1 3.3878(7) 1_556
Eu3 Cd1 3.3878(7) .
Eu3 Sb5 3.3974(6) 1_556
Eu3 Sb5 3.3974(6) .
Eu3 Eu4 3.9679(8) .
Eu3 Eu5 4.2425(8) 7_565
Eu3 Eu5 4.2425(8) 7_566
Eu3 Eu3 4.4243(11) 5_566
Eu4 Cd3 3.022(4) .
Eu4 Sb5 3.3246(6) 1_556
Eu4 Sb5 3.3246(6) .
Eu4 Sb4 3.3571(6) .
Eu4 Sb4 3.3571(6) 1_556
Eu4 Sb3 3.4396(10) .
Eu4 Sb3 3.5593(10) 7_565
Eu4 Cd2 3.9343(9) 7_565
Eu4 Cd2 3.9343(9) 7_566
Eu4 Eu2 4.0984(8) 7_565
Eu5 Cd3 3.196(3) 1_554
Eu5 Cd3 3.196(3) .
Eu5 Sb3 3.3384(7) .
Eu5 Sb3 3.3384(7) 1_554
Eu5 Sb4 3.3701(10) .
Eu5 Cd1 3.4076(10) 3_545
Eu5 Sb2 3.5168(7) 1_554
Eu5 Sb2 3.5168(7) .
Eu5 Sb1 3.6545(7) 3_545
Eu5 Cd2 3.7802(10) .
Eu5 Eu3 4.2425(8) 7_665
Eu5 Eu3 4.2425(8) 7_664
Cd1 Sb5 2.8371(10) .
Cd1 Sb2 2.8793(6) 3_556
Cd1 Sb2 2.8793(6) 3
Cd1 Sb1 3.0525(9) .
Cd1 Eu3 3.3878(7) 1_554
Cd1 Eu5 3.4076(10) 3
Cd1 Eu2 3.6570(8) 1_554
Cd1 Eu1 3.7324(9) 3
Cd2 Sb3 2.8413(6) 1_554
Cd2 Sb3 2.8413(6) .
Cd2 Sb4 2.9663(11) 7_665
Cd2 Sb5 3.0104(11) .
Cd2 Eu2 3.3969(7) 1_554
Cd2 Eu4 3.9343(9) 7_665
Cd2 Eu4 3.9343(9) 7_664
Cd3 Sb2 2.570(4) .
Cd3 Sb4 2.776(2) 1_556
Cd3 Sb4 2.776(2) .
Cd3 Eu5 3.196(3) 1_556
Cd3 Eu2 3.412(5) 7_565
Cd3 Eu1 3.804(4) 1_556
Sb1 Cd1 3.0525(9) 5_565
Sb1 Eu3 3.2554(4) 5_566
Sb1 Eu3 3.2554(4) 1_554
Sb1 Eu3 3.2554(4) 5_565
Sb1 Eu5 3.6545(7) 7_565
Sb1 Eu5 3.6545(7) 3
Sb2 Cd1 2.8793(6) 3_546
Sb2 Cd1 2.8793(6) 3_545
Sb2 Eu2 3.3127(9) 3_546
Sb2 Eu1 3.4227(6) 1_556
Sb2 Eu5 3.5168(7) 1_556
Sb3 Cd2 2.8413(6) 1_556
Sb3 Eu3 3.3367(9) 7_665
Sb3 Eu5 3.3384(7) 1_556
Sb3 Eu4 3.5593(10) 7_665
Sb4 Cd3 2.776(2) 1_554
Sb4 Cd2 2.9663(11) 7_565
Sb4 Eu2 3.3082(6) 7_564
Sb4 Eu2 3.3082(6) 7_565
Sb4 Eu4 3.3571(6) 1_554
Sb5 Eu4 3.3246(6) 1_554
Sb5 Eu2 3.3659(7) 1_554
Sb5 Eu3 3.3974(6) 1_554
